data_4125233
loop_
_publ_author_name
'Yao, Zi-Shuo'
'Yamamoto, Kaoru'
'Cai, Hong-Ling'
'Takahashi, Kazuyuki'
'Sato, Osamu'

_publ_section_title
;
 Above Room Temperature Organic Ferroelectrics: Diprotonated
 1,4-Diazabicyclo[2.2.2]octane Shifts between Two 2-Chlorobenzoates.
;
_journal_issue 37
_journal_name_full 'Journal of the American Chemical Society'
_journal_page_first 12005
_journal_page_last 12008
_journal_paper_doi 10.1021/jacs.6b03747
_journal_volume 138
_journal_year 2016
_chemical_formula_sum 'C20 H22 Cl2 N2 O4'
_chemical_formula_weight 425.29
_chemical_name_systematic
;
 ?
;
_space_group_crystal_system orthorhombic
_space_group_IT_number 29
_space_group_name_Hall 'P 2c -2ac'
_space_group_name_H-M_alt 'P c a 21'
_symmetry_space_group_name_Hall 'P 2c -2ac'
_symmetry_space_group_name_H-M 'P c a 21'
_atom_sites_solution_hydrogens mixed
_audit_creation_method SHELXL-2013
_cell_angle_alpha 90
_cell_angle_beta 90
_cell_angle_gamma 90
_cell_formula_units_Z 4
_cell_length_a 19.745(5)
_cell_length_b 11.357(3)
_cell_length_c 8.8960(19)
_cell_measurement_reflns_used 5447
_cell_measurement_temperature 223(2)
_cell_measurement_theta_max 30.6790
_cell_measurement_theta_min 2.0687
_cell_volume 1994.9(8)
_computing_cell_refinement 'CrystalClear (Rigaku Inc., 2008)'
_computing_data_collection 'CrystalClear (Rigaku Inc., 2008)'
_computing_data_reduction 'CrystalClear (Rigaku Inc., 2008)'
_computing_structure_refinement 'SHELXL-2013 (Sheldrick, 2013)'
_computing_structure_solution 'Sir 2008'
_diffrn_ambient_temperature 223(2)
_diffrn_detector_area_resol_mean 28.5714
_diffrn_measured_fraction_theta_full 0.992
_diffrn_measured_fraction_theta_max 0.992
_diffrn_measurement_device_type 'Saturn724+ (2x2 bin mode)'
_diffrn_measurement_method dtprofit.ref
_diffrn_radiation_type MoK\a
_diffrn_radiation_wavelength 0.71075
_diffrn_reflns_av_R_equivalents 0.0183
_diffrn_reflns_av_unetI/netI 0.0118
_diffrn_reflns_Laue_measured_fraction_full 0.992
_diffrn_reflns_Laue_measured_fraction_max 0.992
_diffrn_reflns_limit_h_max 24
_diffrn_reflns_limit_h_min -16
_diffrn_reflns_limit_k_max 8
_diffrn_reflns_limit_k_min -14
_diffrn_reflns_limit_l_max 8
_diffrn_reflns_limit_l_min -11
_diffrn_reflns_number 16165
_diffrn_reflns_point_group_measured_fraction_full 0.773
_diffrn_reflns_point_group_measured_fraction_max 0.750
_diffrn_reflns_theta_full 25.242
_diffrn_reflns_theta_max 26.497
_diffrn_reflns_theta_min 2.069
_diffrn_source 'Rotating Anode'
_exptl_absorpt_coefficient_mu 0.355
_exptl_absorpt_correction_T_max 1.0000
_exptl_absorpt_correction_T_min 0.8657
_exptl_absorpt_correction_type multi-scan
_exptl_crystal_colour Colorless
_exptl_crystal_density_diffrn 1.416
_exptl_crystal_description Prism
_exptl_crystal_F_000 888
_exptl_crystal_size_max 0.170
_exptl_crystal_size_mid 0.140
_exptl_crystal_size_min 0.070
_refine_diff_density_max 0.440
_refine_diff_density_min -0.241
_refine_diff_density_rms 0.044
_refine_ls_abs_structure_details
;
 Flack x determined using 891 quotients [(I+)-(I-)]/[(I+)+(I-)]
 (Parsons and Flack (2004), Acta Cryst. A60, s61).
;
_refine_ls_abs_structure_Flack 0.069(18)
_refine_ls_extinction_method none
_refine_ls_goodness_of_fit_ref 1.005
_refine_ls_hydrogen_treatment constr
_refine_ls_matrix_type full
_refine_ls_number_parameters 253
_refine_ls_number_reflns 3108
_refine_ls_number_restraints 1
_refine_ls_restrained_S_all 1.005
_refine_ls_R_factor_all 0.0327
_refine_ls_R_factor_gt 0.0325
_refine_ls_shift/su_max 0.000
_refine_ls_shift/su_mean 0.000
_refine_ls_structure_factor_coef Fsqd
_refine_ls_weighting_details 'w=1/[\s^2^(Fo^2^)+(0.1000P)^2^] where P=(Fo^2^+2Fc^2^)/3'
_refine_ls_weighting_scheme calc
_refine_ls_wR_factor_gt 0.1050
_refine_ls_wR_factor_ref 0.1059
_reflns_Friedel_coverage 0.415
_reflns_Friedel_fraction_full 0.521
_reflns_Friedel_fraction_max 0.472
_reflns_number_gt 3079
_reflns_number_total 3108
_reflns_threshold_expression 'I > 2\s(I)'
_cod_data_source_file ja6b03747_si_002.cif
_cod_data_source_block shelx
_cod_depositor_comments
;
The following automatic conversions were performed:

'_exptl_absorpt_correction_type' value 'Multi-scan' changed to
'multi-scan' according to
/usr/data/users/saulius/crontab/automatic-downloads/rss-feeds/ACS/lib/dictionaries/cif_core.dic
dictionary named 'cif_core.dic' version 2.4.2 from 2011-04-26.

Automatic conversion script
Id: cif_fix_values 4268 2015-11-12 08:31:59Z antanas 

 Adding full bibliography for 4125230--4125234.cif.
;
_cod_database_code 4125233
_shelx_space_group_comment
;
The symmetry employed for this shelxl refinement is uniquely defined
by the following loop, which should always be used as a source of
symmetry information in preference to the above space-group names.
They are only intended as comments.
;
_shelx_estimated_absorpt_t_min 0.942
_shelx_estimated_absorpt_t_max 0.976
_shelxl_version_number 2013-4

loop_
_space_group_symop_operation_xyz
'x, y, z'
'-x+1/2, y, z+1/2'
'x+1/2, -y, z'
'-x, -y, z+1/2'

loop_
_atom_site_label
_atom_site_type_symbol
_atom_site_fract_x
_atom_site_fract_y
_atom_site_fract_z
_atom_site_U_iso_or_equiv
_atom_site_adp_type
_atom_site_occupancy
_atom_site_site_symmetry_order
_atom_site_calc_flag
_atom_site_refinement_flags_posn
_atom_site_refinement_flags_adp
Cl1 Cl 0.08270(3) 0.13659(6) 0.49173(9) 0.0507(2) Uani 1 1 d . .
Cl2 Cl 0.08388(3) -0.34080(5) 0.06925(8) 0.03984(19) Uani 1 1 d . .
O1 O 0.09307(9) 0.41714(18) 0.4228(2) 0.0479(5) Uani 1 1 d . .
O2 O 0.06382(9) 0.45461(14) 0.6604(2) 0.0415(4) Uani 1 1 d . .
O3 O 0.08723(9) -0.04073(14) -0.0971(2) 0.0432(5) Uani 1 1 d . .
O4 O 0.11915(12) -0.05313(17) 0.1424(2) 0.0545(5) Uani 1 1 d . .
N1 N -0.00593(9) 0.35229(14) 0.0729(2) 0.0305(4) Uani 1 1 d . .
H1A H -0.0202 0.4240 0.1021 0.037 Uiso 1 1 d R U
N2 N 0.03324(9) 0.15183(14) -0.0092(2) 0.0293(4) Uani 1 1 d . .
H2A H 0.0474 0.0801 -0.0385 0.035 Uiso 1 1 d R U
C1 C 0.09800(11) 0.4032(2) 0.5600(3) 0.0322(4) Uani 1 1 d . .
C2 C 0.15133(10) 0.31800(18) 0.6182(2) 0.0290(4) Uani 1 1 d . .
C3 C 0.20570(12) 0.3631(2) 0.7005(3) 0.0376(5) Uani 1 1 d . .
H3 H 0.2081 0.4444 0.7192 0.045 Uiso 1 1 calc R U
C4 C 0.25659(12) 0.2894(2) 0.7555(3) 0.0455(6) Uani 1 1 d . .
H4 H 0.2929 0.3210 0.8108 0.055 Uiso 1 1 calc R U
C5 C 0.25329(13) 0.1704(2) 0.7282(4) 0.0463(6) Uani 1 1 d . .
H5 H 0.2877 0.1207 0.7646 0.056 Uiso 1 1 calc R U
C6 C 0.19986(12) 0.1231(2) 0.6479(3) 0.0403(5) Uani 1 1 d . .
H6 H 0.1973 0.0415 0.6310 0.048 Uiso 1 1 calc R U
C7 C 0.14989(10) 0.19803(19) 0.5922(2) 0.0324(4) Uani 1 1 d . .
C8 C 0.12244(12) -0.08356(18) 0.0107(3) 0.0337(5) Uani 1 1 d . .
C9 C 0.17245(10) -0.17825(17) -0.0348(3) 0.0305(4) Uani 1 1 d . .
C10 C 0.23366(13) -0.14673(19) -0.1032(3) 0.0396(6) Uani 1 1 d . .
H10 H 0.2422 -0.0671 -0.1252 0.048 Uiso 1 1 calc R U
C11 C 0.28162(12) -0.2303(2) -0.1389(3) 0.0452(6) Uani 1 1 d . .
H11 H 0.3225 -0.2075 -0.1847 0.054 Uiso 1 1 calc R U
C12 C 0.26971(13) -0.3483(2) -0.1074(4) 0.0444(6) Uani 1 1 d . .
H12 H 0.3027 -0.4051 -0.1307 0.053 Uiso 1 1 calc R U
C13 C 0.20940(11) -0.3820(2) -0.0417(3) 0.0372(5) Uani 1 1 d . .
H13 H 0.2010 -0.4617 -0.0205 0.045 Uiso 1 1 calc R U
C14 C 0.16112(10) -0.29669(17) -0.0071(3) 0.0302(4) Uani 1 1 d . .
C15 C -0.03719(13) 0.3219(2) -0.0742(3) 0.0399(6) Uani 1 1 d . .
H15A H -0.0292 0.3854 -0.1466 0.048 Uiso 1 1 calc R U
H15B H -0.0862 0.3122 -0.0622 0.048 Uiso 1 1 calc R U
C16 C -0.00582(13) 0.2074(2) -0.1316(3) 0.0403(5) Uani 1 1 d . .
H16A H -0.0416 0.1538 -0.1656 0.048 Uiso 1 1 calc R U
H16B H 0.0241 0.2239 -0.2169 0.048 Uiso 1 1 calc R U
C17 C -0.02517(14) 0.2631(2) 0.1890(3) 0.0410(5) Uani 1 1 d . .
H17A H -0.0736 0.2696 0.2122 0.049 Uiso 1 1 calc R U
H17B H 0.0005 0.2769 0.2817 0.049 Uiso 1 1 calc R U
C18 C -0.00935(14) 0.14042(19) 0.1271(3) 0.0420(6) Uani 1 1 d . .
H18A H 0.0146 0.0940 0.2033 0.050 Uiso 1 1 calc R U
H18B H -0.0516 0.0996 0.1021 0.050 Uiso 1 1 calc R U
C19 C 0.06895(12) 0.35367(19) 0.0554(4) 0.0406(6) Uani 1 1 d . .
H19A H 0.0902 0.3852 0.1464 0.049 Uiso 1 1 calc R U
H19B H 0.0818 0.4037 -0.0298 0.049 Uiso 1 1 calc R U
C20 C 0.09270(10) 0.2263(2) 0.0280(3) 0.0394(6) Uani 1 1 d . .
H20A H 0.1253 0.2244 -0.0551 0.047 Uiso 1 1 calc R U
H20B H 0.1151 0.1958 0.1182 0.047 Uiso 1 1 calc R U

loop_
_atom_site_aniso_label
_atom_site_aniso_U_11
_atom_site_aniso_U_22
_atom_site_aniso_U_33
_atom_site_aniso_U_23
_atom_site_aniso_U_13
_atom_site_aniso_U_12
Cl1 0.0667(4) 0.0324(3) 0.0530(4) 0.0007(3) -0.0200(3) -0.0089(2)
Cl2 0.0425(3) 0.0316(3) 0.0454(4) -0.0026(3) 0.0132(3) -0.00410(17)
O1 0.0645(11) 0.0446(10) 0.0346(10) 0.0035(9) -0.0045(9) 0.0192(8)
O2 0.0499(8) 0.0359(9) 0.0386(9) 0.0052(8) 0.0063(8) 0.0164(7)
O3 0.0565(10) 0.0339(9) 0.0392(10) -0.0061(9) -0.0128(8) 0.0176(7)
O4 0.0813(13) 0.0470(10) 0.0351(9) -0.0048(8) -0.0049(10) 0.0272(10)
N1 0.0380(9) 0.0243(8) 0.0292(9) -0.0040(7) -0.0006(9) 0.0068(6)
N2 0.0344(9) 0.0235(8) 0.0301(9) -0.0014(8) -0.0013(9) 0.0052(6)
C1 0.0372(9) 0.0227(9) 0.0366(11) 0.0023(10) -0.0041(10) 0.0011(7)
C2 0.0300(8) 0.0292(10) 0.0277(10) 0.0006(9) 0.0020(9) 0.0028(8)
C3 0.0393(10) 0.0384(12) 0.0352(13) -0.0003(10) -0.0031(10) -0.0042(9)
C4 0.0330(10) 0.0557(15) 0.0478(14) 0.0099(13) -0.0051(11) -0.0032(10)
C5 0.0343(10) 0.0542(14) 0.0503(16) 0.0172(14) 0.0010(11) 0.0115(11)
C6 0.0476(12) 0.0317(11) 0.0417(14) 0.0064(11) 0.0058(12) 0.0093(10)
C7 0.0371(9) 0.0295(10) 0.0308(11) 0.0025(9) -0.0006(9) 0.0015(8)
C8 0.0442(10) 0.0212(9) 0.0356(11) -0.0002(9) 0.0011(9) 0.0016(8)
C9 0.0344(9) 0.0268(9) 0.0302(10) 0.0012(9) -0.0021(9) 0.0017(8)
C10 0.0441(12) 0.0324(11) 0.0423(14) 0.0076(10) 0.0038(12) -0.0031(8)
C11 0.0367(11) 0.0479(14) 0.0511(14) 0.0019(12) 0.0094(11) -0.0014(9)
C12 0.0389(11) 0.0401(12) 0.0544(17) -0.0068(12) 0.0030(13) 0.0105(8)
C13 0.0426(11) 0.0262(10) 0.0428(14) -0.0041(10) 0.0029(11) 0.0053(8)
C14 0.0336(9) 0.0256(9) 0.0313(10) -0.0018(9) 0.0009(9) 0.0016(7)
C15 0.0491(12) 0.0325(12) 0.0380(13) -0.0086(11) -0.0155(11) 0.0126(9)
C16 0.0554(13) 0.0329(10) 0.0327(11) -0.0065(10) -0.0118(11) 0.0133(10)
C17 0.0547(12) 0.0340(11) 0.0345(11) 0.0001(10) 0.0117(11) 0.0059(10)
C18 0.0574(14) 0.0278(10) 0.0410(14) 0.0016(10) 0.0133(13) -0.0026(9)
C19 0.0387(10) 0.0300(10) 0.0533(15) -0.0065(12) -0.0031(13) -0.0019(8)
C20 0.0323(9) 0.0307(11) 0.0552(16) -0.0021(11) -0.0016(10) 0.0035(8)

loop_
_atom_type_symbol
_atom_type_description
_atom_type_scat_dispersion_real
_atom_type_scat_dispersion_imag
_atom_type_scat_source
C C 0.0033 0.0016 'International Tables Vol C Tables 4.2.6.8 and 6.1.1.4'
H H 0.0000 0.0000 'International Tables Vol C Tables 4.2.6.8 and 6.1.1.4'
N N 0.0061 0.0033 'International Tables Vol C Tables 4.2.6.8 and 6.1.1.4'
O O 0.0106 0.0060 'International Tables Vol C Tables 4.2.6.8 and 6.1.1.4'
Cl Cl 0.1484 0.1585 'International Tables Vol C Tables 4.2.6.8 and 6.1.1.4'

loop_
_geom_angle_atom_site_label_1
_geom_angle_atom_site_label_2
_geom_angle_atom_site_label_3
_geom_angle
C15 N1 C19 108.9(2)
C15 N1 C17 110.19(18)
C19 N1 C17 109.39(19)
C15 N1 H1A 109.5
C19 N1 H1A 109.4
C17 N1 H1A 109.5
C16 N2 C18 110.15(19)
C16 N2 C20 109.52(19)
C18 N2 C20 108.5(2)
C16 N2 H2A 109.6
C18 N2 H2A 109.5
C20 N2 H2A 109.6
O1 C1 O2 126.7(2)
O1 C1 C2 118.2(2)
O2 C1 C2 115.1(2)
C7 C2 C3 117.70(19)
C7 C2 C1 123.77(18)
C3 C2 C1 118.5(2)
C4 C3 C2 121.1(2)
C4 C3 H3 119.4
C2 C3 H3 119.4
C5 C4 C3 119.6(2)
C5 C4 H4 120.2
C3 C4 H4 120.2
C4 C5 C6 120.6(2)
C4 C5 H5 119.7
C6 C5 H5 119.7
C5 C6 C7 119.1(2)
C5 C6 H6 120.4
C7 C6 H6 120.4
C2 C7 C6 121.8(2)
C2 C7 Cl1 119.70(15)
C6 C7 Cl1 118.43(19)
O4 C8 O3 125.5(2)
O4 C8 C9 119.4(2)
O3 C8 C9 115.0(2)
C14 C9 C10 117.69(18)
C14 C9 C8 122.45(19)
C10 C9 C8 119.83(19)
C11 C10 C9 121.2(2)
C11 C10 H10 119.4
C9 C10 H10 119.4
C10 C11 C12 120.1(2)
C10 C11 H11 119.9
C12 C11 H11 119.9
C13 C12 C11 119.9(2)
C13 C12 H12 120.0
C11 C12 H12 120.0
C12 C13 C14 119.4(2)
C12 C13 H13 120.3
C14 C13 H13 120.3
C9 C14 C13 121.7(2)
C9 C14 Cl2 119.30(15)
C13 C14 Cl2 119.00(17)
N1 C15 C16 108.86(18)
N1 C15 H15A 109.9
C16 C15 H15A 109.9
N1 C15 H15B 109.9
C16 C15 H15B 109.9
H15A C15 H15B 108.3
N2 C16 C15 109.21(19)
N2 C16 H16A 109.8
C15 C16 H16A 109.8
N2 C16 H16B 109.8
C15 C16 H16B 109.8
H16A C16 H16B 108.3
N1 C17 C18 108.4(2)
N1 C17 H17A 110.0
C18 C17 H17A 110.0
N1 C17 H17B 110.0
C18 C17 H17B 110.0
H17A C17 H17B 108.4
N2 C18 C17 109.31(18)
N2 C18 H18A 109.8
C17 C18 H18A 109.8
N2 C18 H18B 109.8
C17 C18 H18B 109.8
H18A C18 H18B 108.3
N1 C19 C20 108.02(16)
N1 C19 H19A 110.1
C20 C19 H19A 110.1
N1 C19 H19B 110.1
C20 C19 H19B 110.1
H19A C19 H19B 108.4
N2 C20 C19 109.24(17)
N2 C20 H20A 109.8
C19 C20 H20A 109.8
N2 C20 H20B 109.8
C19 C20 H20B 109.8
H20A C20 H20B 108.3

loop_
_geom_bond_atom_site_label_1
_geom_bond_atom_site_label_2
_geom_bond_distance
Cl1 C7 1.745(2)
Cl2 C14 1.743(2)
O1 C1 1.235(3)
O2 C1 1.263(3)
O3 C8 1.281(3)
O4 C8 1.223(3)
N1 C15 1.487(3)
N1 C19 1.487(3)
N1 C17 1.496(3)
N1 H1A 0.8999
N2 C16 1.476(3)
N2 C18 1.481(3)
N2 C20 1.484(3)
N2 H2A 0.9000
C1 C2 1.521(3)
C2 C7 1.382(3)
C2 C3 1.397(3)
C3 C4 1.396(4)
C3 H3 0.9400
C4 C5 1.375(4)
C4 H4 0.9400
C5 C6 1.383(4)
C5 H5 0.9400
C6 C7 1.394(3)
C6 H6 0.9400
C8 C9 1.515(3)
C9 C14 1.386(3)
C9 C10 1.400(3)
C10 C11 1.378(3)
C10 H10 0.9400
C11 C12 1.388(3)
C11 H11 0.9400
C12 C13 1.381(4)
C12 H12 0.9400
C13 C14 1.393(3)
C13 H13 0.9400
C15 C16 1.528(3)
C15 H15A 0.9800
C15 H15B 0.9800
C16 H16A 0.9800
C16 H16B 0.9800
C17 C18 1.531(3)
C17 H17A 0.9800
C17 H17B 0.9800
C18 H18A 0.9800
C18 H18B 0.9800
C19 C20 1.540(3)
C19 H19A 0.9800
C19 H19B 0.9800
C20 H20A 0.9800
C20 H20B 0.9800

loop_
_geom_hbond_atom_site_label_D
_geom_hbond_atom_site_label_H
_geom_hbond_atom_site_label_A
_geom_hbond_distance_DH
_geom_hbond_distance_HA
_geom_hbond_distance_DA
_geom_hbond_angle_DHA
_geom_hbond_site_symmetry_A
C19 H19A O1 0.98 2.49 3.381(4) 151.7 .
C18 H18B Cl1 0.98 2.92 3.667(3) 133.6 4_554
C18 H18A Cl1 0.98 2.94 3.719(3) 137.4 .
C17 H17B Cl1 0.98 2.94 3.722(3) 137.1 .
C16 H16A O4 0.98 2.56 3.481(3) 156.0 4_554
C15 H15A O2 0.98 2.63 3.439(4) 139.6 1_554
C15 H15A O1 0.98 2.65 3.163(3) 113.1 4_564
C15 H15A Cl2 0.98 2.79 3.310(3) 113.5 4_554
N2 H2A O4 0.90 2.62 3.180(3) 120.8 .
N2 H2A O3 0.90 1.67 2.556(2) 169.5 .
N1 H1A O2 0.90 1.71 2.593(2) 167.6 4_564

loop_
_geom_torsion_atom_site_label_1
_geom_torsion_atom_site_label_2
_geom_torsion_atom_site_label_3
_geom_torsion_atom_site_label_4
_geom_torsion
O1 C1 C2 C7 -65.6(3)
O2 C1 C2 C7 115.8(2)
O1 C1 C2 C3 113.3(3)
O2 C1 C2 C3 -65.3(3)
C7 C2 C3 C4 -0.4(4)
C1 C2 C3 C4 -179.3(2)
C2 C3 C4 C5 0.0(4)
C3 C4 C5 C6 -0.4(4)
C4 C5 C6 C7 1.2(4)
C3 C2 C7 C6 1.2(3)
C1 C2 C7 C6 -179.9(2)
C3 C2 C7 Cl1 179.30(19)
C1 C2 C7 Cl1 -1.8(3)
C5 C6 C7 C2 -1.6(4)
C5 C6 C7 Cl1 -179.7(2)
O4 C8 C9 C14 76.8(3)
O3 C8 C9 C14 -104.1(3)
O4 C8 C9 C10 -101.1(3)
O3 C8 C9 C10 77.9(3)
C14 C9 C10 C11 -1.4(4)
C8 C9 C10 C11 176.7(2)
C9 C10 C11 C12 0.1(4)
C10 C11 C12 C13 0.7(4)
C11 C12 C13 C14 -0.3(4)
C10 C9 C14 C13 1.9(3)
C8 C9 C14 C13 -176.1(2)
C10 C9 C14 Cl2 -176.8(2)
C8 C9 C14 Cl2 5.2(3)
C12 C13 C14 C9 -1.1(4)
C12 C13 C14 Cl2 177.6(2)
C19 N1 C15 C16 53.4(3)
C17 N1 C15 C16 -66.5(3)
C18 N2 C16 C15 52.3(3)
C20 N2 C16 C15 -67.0(3)
N1 C15 C16 N2 12.3(3)
C15 N1 C17 C18 51.7(3)
C19 N1 C17 C18 -68.0(3)
C16 N2 C18 C17 -67.1(3)
C20 N2 C18 C17 52.7(3)
N1 C17 C18 N2 12.8(3)
C15 N1 C19 C20 -68.4(3)
C17 N1 C19 C20 52.0(3)
C16 N2 C20 C19 51.5(3)
C18 N2 C20 C19 -68.8(3)
N1 C19 C20 N2 13.9(3)
